data_1575467
loop_
_publ_author_name
'Sun, Xiaofei'
'Jin, Da'
'Yadav, Ravi'
'Kraetschmer, Frederic'
'K&#xf6;ppe, Ralf'
'Roesky, Peter W.'

_publ_section_title
;
 On-demand switching from mono-silylene to bis-silylene to access mono-,
 di- and mixed coinage metal complexes.
;
_journal_issue 35
_journal_name_full 'Chemical science'
_journal_page_first 16057
_journal_page_last 16062
_journal_paper_doi 10.1039/d5sc04287a
_journal_volume 16
_journal_year 2025
_chemical_formula_moiety 'C60 H85 Au2 N5 Si2, 4[C6H6]'
_chemical_formula_sum 'C84 H109 Au2 N5 Si2'
_chemical_formula_weight 1638.87
_space_group_crystal_system monoclinic
_space_group_IT_number 15
_space_group_name_Hall '-C 2yc'
_space_group_name_H-M_alt 'C 1 2/c 1'
_atom_sites_solution_hydrogens geom
_atom_sites_solution_primary dual
_audit_creation_date 2024-10-21
_audit_creation_method
;
Olex2 1.5
(compiled 2024.02.16 svn.r378c4104 for OlexSys, GUI svn.r6928)
;
_audit_update_record
;
2024-10-24 deposited with the CCDC.	2025-07-30 downloaded from the CCDC.
;
_cell_angle_alpha 90
_cell_angle_beta 105.850(2)
_cell_angle_gamma 90
_cell_formula_units_Z 8
_cell_length_a 39.2308(9)
_cell_length_b 18.5805(3)
_cell_length_c 21.8747(5)
_cell_measurement_reflns_used 104877
_cell_measurement_temperature 110
_cell_measurement_theta_max 30.81
_cell_measurement_theta_min 1.65
_cell_volume 15338.8(6)
_computing_cell_refinement
;
X-Area Recipe 1.33.0.0 (STOE, 2015)
;
_computing_data_collection
;
X-Area Pilatus3_SV 1.31.150.0 (STOE, 2018)
;
_computing_data_reduction
;
X-Area Integrate 1.73.1.0 (STOE, 2018)
X-Area LANA 1.73.2.0 (STOE, 2018)
;
_computing_molecular_graphics 'Olex2 1.5 (Dolomanov et al., 2009)'
_computing_publication_material
;
STOE & Cie GmbH, X-Area, software package for collecting single-crystal or
multi-domain crystal data on STOE area-detector diffractometers, for image 
processing, for the correction and scaling of reflection intensities and 
for outlier rejection, version 1.84, Darmstadt 2018
;
_computing_structure_refinement 'SHELXL 2019/2 (Sheldrick, 2015)'
_computing_structure_solution 'SHELXT  (Sheldrick, 2015)'
_diffrn_ambient_temperature 110
_diffrn_detector Pilatus200K
_diffrn_detector_area_resol_mean 5.81
_diffrn_detector_type 'DECTRIS PILATUS 200K'
_diffrn_measured_fraction_theta_full 0.999
_diffrn_measured_fraction_theta_max 0.999
_diffrn_measurement_details
;
 540 frames, detector distance = 40 mm
;
_diffrn_measurement_device 'Eulerian 4-circle diffractometer'
_diffrn_measurement_device_type 'STOE STADIVARI'
_diffrn_measurement_method 'rotation method, \w scans'
_diffrn_radiation_collimation '0.5 mm diameter, monocapillary'
_diffrn_radiation_monochromator 'plane graphite'
_diffrn_radiation_polarisn_norm 0
_diffrn_radiation_probe x-ray
_diffrn_radiation_type 'Mo K\a'
_diffrn_radiation_wavelength 0.71073
_diffrn_reflns_av_R_equivalents 0.0496
_diffrn_reflns_av_unetI/netI 0.0367
_diffrn_reflns_Laue_measured_fraction_full 0.999
_diffrn_reflns_Laue_measured_fraction_max 0.999
_diffrn_reflns_limit_h_max 47
_diffrn_reflns_limit_h_min -46
_diffrn_reflns_limit_k_max 22
_diffrn_reflns_limit_k_min -21
_diffrn_reflns_limit_l_max 26
_diffrn_reflns_limit_l_min -25
_diffrn_reflns_number 63719
_diffrn_reflns_point_group_measured_fraction_full 0.999
_diffrn_reflns_point_group_measured_fraction_max 0.999
_diffrn_reflns_theta_full 25.242
_diffrn_reflns_theta_max 25.249
_diffrn_reflns_theta_min 1.647
_diffrn_source 'Mo Genix 3D HF'
_diffrn_source_current 1.000
_diffrn_source_power 0.050
_diffrn_source_voltage 50
_exptl_absorpt_coefficient_mu 3.899
_exptl_absorpt_correction_T_max 1.0000
_exptl_absorpt_correction_T_min 0.3078
_exptl_absorpt_correction_type multi-scan
_exptl_absorpt_process_details
;
STOE LANA, absorption correction by scaling of reflection intensities.
J. Koziskova, F. Hahn, J. Richter, J. Kozisek, "Comparison of different
absorption corrections on the model structure of tetrakis(\m~2~-acetato)-
diaqua-di-copper(II)", Acta Chimica Slovaca, vol. 9, no. 2, 2016, pp. 136 - 140.
;
_exptl_crystal_colour orange
_exptl_crystal_colour_primary orange
_exptl_crystal_density_diffrn 1.419
_exptl_crystal_density_method 'not measured'
_exptl_crystal_description plate
_exptl_crystal_F_000 6672
_exptl_crystal_size_max 0.24
_exptl_crystal_size_mid 0.191
_exptl_crystal_size_min 0.11
_refine_diff_density_max 3.607
_refine_diff_density_min -1.236
_refine_diff_density_rms 0.184
_refine_ls_extinction_method none
_refine_ls_goodness_of_fit_ref 1.068
_refine_ls_hydrogen_treatment constr
_refine_ls_matrix_type full
_refine_ls_number_parameters 644
_refine_ls_number_reflns 13867
_refine_ls_number_restraints 0
_refine_ls_restrained_S_all 1.068
_refine_ls_R_factor_all 0.0678
_refine_ls_R_factor_gt 0.0596
_refine_ls_shift/su_max 0.002
_refine_ls_shift/su_mean 0.000
_refine_ls_structure_factor_coef Fsqd
_refine_ls_weighting_details 'w=1/[\s^2^(Fo^2^)+(0.0565P)^2^+456.0343P] where P=(Fo^2^+2Fc^2^)/3'
_refine_ls_weighting_scheme calc
_refine_ls_wR_factor_gt 0.1433
_refine_ls_wR_factor_ref 0.1486
_reflns_Friedel_coverage 0.000
_reflns_number_gt 11995
_reflns_number_total 13867
_reflns_threshold_expression 'I > 2\s(I)'
_cod_data_source_file d5sc04287a2.cif
_cod_data_source_block xf518b
_cod_depositor_comments 'Adding full bibliography for 1575461--1575467.cif.'
_cod_database_code 1575467
__shelx_shelxl_version_number 2019/2
_audit_contact_author
;
      Prof. Dr. Peter W. Roesky
      Karlsruher Institut fuer Technologie (KIT), CS
      Institut fuer Anorganische Chemie (AOC)
      Lehrstuhl fuer Anorganische Funktionsmaterialien
      Engesserstr. 15, Geb. 30.45
      76131 Karlsruhe 
      Bundesrepublik Deutschland
;
_audit_contact_letter
;
;
_shelx_space_group_comment
;
The symmetry employed for this shelxl refinement is uniquely defined
by the following loop, which should always be used as a source of
symmetry information in preference to the above space-group names.
They are only intended as comments.
;
_shelx_estimated_absorpt_t_max 0.674
_shelx_estimated_absorpt_t_min 0.455
_olex2_refinement_description
;
1. Fixed Uiso
 At 1.2 times of:
  All C(H) groups
 At 1.5 times of:
  All C(H,H,H) groups
2.a Ternary CH refined with riding coordinates:
 C40(H40), C43(H43)
2.b Aromatic/amide H refined with riding coordinates:
 C3(H3), C5(H5), C12(H12), C14(H14), C25(H25), C26(H26), C27(H27), C28(H28),
 C29(H29), C36(H36), C37(H37), C38(H38), C52(H52), C53(H53), C54(H54), C55(H55),
  C56(H56)
2.c Idealised Me refined as rotating group:
 C7(H7A,H7B,H7C), C8(H8A,H8B,H8C), C9(H9A,H9B,H9C), C16(H16A,H16B,H16C),
 C17(H17A,H17B,H17C), C18(H18A,H18B,H18C), C20(H20A,H20B,H20C), C21(H21A,H21B,
 H21C), C22(H22A,H22B,H22C), C31(H31A,H31B,H31C), C32(H32A,H32B,H32C), C33(H33A,
 H33B,H33C), C41(H41A,H41B,H41C), C42(H42A,H42B,H42C), C44(H44A,H44B,H44C),
 C45(H45A,H45B,H45C), C47(H47A,H47B,H47C), C48(H48A,H48B,H48C), C49(H49A,H49B,
 H49C), C58(H58A,H58B,H58C), C59(H59A,H59B,H59C), C60(H60A,H60B,H60C)
;
_smtbx_masks_void_probe_radius 1.2
_smtbx_masks_void_truncation_radius 1.2
_olex2_submission_special_instructions 'No special instructions were received'

loop_
_space_group_symop_operation_xyz
'x, y, z'
'-x, y, -z+1/2'
'x+1/2, y+1/2, z'
'-x+1/2, y+1/2, -z+1/2'
'-x, -y, -z'
'x, -y, z-1/2'
'-x+1/2, -y+1/2, -z'
'x+1/2, -y+1/2, z-1/2'

loop_
_atom_site_label
_atom_site_type_symbol
_atom_site_fract_x
_atom_site_fract_y
_atom_site_fract_z
_atom_site_U_iso_or_equiv
_atom_site_adp_type
_atom_site_occupancy
_atom_site_site_symmetry_order
_atom_site_calc_flag
_atom_site_refinement_flags_posn
_atom_site_refinement_flags_adp
_atom_site_refinement_flags_occupancy
_atom_site_disorder_assembly
_atom_site_disorder_group
Au1 Au 0.33031(2) 0.21597(2) 0.73604(2) 0.02337(10) Uani 1 1 d . . . . .
Au2 Au 0.36271(2) 0.51732(2) 0.63539(2) 0.02630(10) Uani 1 1 d . . . . .
C1 C 0.3526(2) 0.1128(4) 0.7434(4) 0.0260(18) Uani 1 1 d . . . . .
C2 C 0.3365(2) 0.0578(5) 0.7011(4) 0.0250(17) Uani 1 1 d . . . . .
C3 C 0.3482(2) -0.0128(5) 0.7103(4) 0.0306(19) Uani 1 1 d . . . . .
H3 H 0.336802 -0.048766 0.680907 0.037 Uiso 1 1 calc R U . . .
C4 C 0.3767(2) -0.0322(5) 0.7624(5) 0.038(2) Uani 1 1 d . . . . .
C5 C 0.3934(3) 0.0222(5) 0.8033(4) 0.035(2) Uani 1 1 d . . . . .
H5 H 0.412993 0.010362 0.838300 0.042 Uiso 1 1 calc R U . . .
C6 C 0.3824(2) 0.0930(5) 0.7945(4) 0.0267(18) Uani 1 1 d . . . . .
C7 C 0.3061(2) 0.0740(5) 0.6441(4) 0.0282(18) Uani 1 1 d . . . . .
H7A H 0.291322 0.111890 0.654718 0.042 Uiso 1 1 calc R U . . .
H7B H 0.291836 0.030404 0.631290 0.042 Uiso 1 1 calc R U . . .
H7C H 0.315274 0.090144 0.608974 0.042 Uiso 1 1 calc R U . . .
C8 C 0.3893(3) -0.1101(5) 0.7724(5) 0.053(3) Uani 1 1 d . . . . .
H8A H 0.368760 -0.142206 0.765038 0.080 Uiso 1 1 calc R U . . .
H8B H 0.404194 -0.116297 0.816020 0.080 Uiso 1 1 calc R U . . .
H8C H 0.403094 -0.121980 0.742506 0.080 Uiso 1 1 calc R U . . .
C9 C 0.4023(3) 0.1473(5) 0.8433(5) 0.038(2) Uani 1 1 d . . . . .
H9A H 0.398437 0.136333 0.884762 0.057 Uiso 1 1 calc R U . . .
H9B H 0.393489 0.195839 0.830140 0.057 Uiso 1 1 calc R U . . .
H9C H 0.427629 0.144752 0.846480 0.057 Uiso 1 1 calc R U . . .
C10 C 0.3842(2) 0.6056(5) 0.6014(4) 0.0304(19) Uani 1 1 d . . . . .
C11 C 0.3815(3) 0.6767(5) 0.6238(5) 0.037(2) Uani 1 1 d . . . . .
C12 C 0.3960(3) 0.7348(5) 0.5989(5) 0.043(2) Uani 1 1 d . . . . .
H12 H 0.391852 0.782498 0.610799 0.052 Uiso 1 1 calc R U . . .
C13 C 0.4166(3) 0.7233(5) 0.5567(5) 0.047(3) Uani 1 1 d . . . . .
C14 C 0.4203(3) 0.6550(6) 0.5360(5) 0.043(2) Uani 1 1 d . . . . .
H14 H 0.434278 0.647265 0.507352 0.052 Uiso 1 1 calc R U . . .
C15 C 0.4040(2) 0.5967(5) 0.5563(4) 0.033(2) Uani 1 1 d . . . . .
C16 C 0.4062(3) 0.5224(6) 0.5291(5) 0.044(2) Uani 1 1 d . . . . .
H16A H 0.383880 0.511388 0.497261 0.067 Uiso 1 1 calc R U . . .
H16B H 0.410469 0.486648 0.563259 0.067 Uiso 1 1 calc R U . . .
H16C H 0.425713 0.521054 0.509029 0.067 Uiso 1 1 calc R U . . .
C17 C 0.3639(3) 0.6893(6) 0.6763(5) 0.046(3) Uani 1 1 d . . . . .
H17A H 0.344274 0.655176 0.671830 0.069 Uiso 1 1 calc R U . . .
H17B H 0.354700 0.738565 0.673521 0.069 Uiso 1 1 calc R U . . .
H17C H 0.381192 0.682187 0.717645 0.069 Uiso 1 1 calc R U . . .
C18 C 0.4341(3) 0.7862(7) 0.5329(6) 0.062(4) Uani 1 1 d . . . . .
H18A H 0.447972 0.768393 0.505074 0.094 Uiso 1 1 calc R U . . .
H18B H 0.449707 0.811505 0.569187 0.094 Uiso 1 1 calc R U . . .
H18C H 0.415806 0.819430 0.509151 0.094 Uiso 1 1 calc R U . . .
C19 C 0.3269(2) 0.3136(4) 0.8900(4) 0.0238(17) Uani 1 1 d . . . . .
C20 C 0.3190(3) 0.3476(5) 0.9479(4) 0.0306(19) Uani 1 1 d . . . . .
H20A H 0.317223 0.399929 0.942404 0.046 Uiso 1 1 calc R U . . .
H20B H 0.338124 0.336057 0.985936 0.046 Uiso 1 1 calc R U . . .
H20C H 0.296536 0.328700 0.952716 0.046 Uiso 1 1 calc R U . . .
C21 C 0.3626(2) 0.3400(5) 0.8845(4) 0.031(2) Uani 1 1 d . . . . .
H21A H 0.364697 0.330061 0.841680 0.047 Uiso 1 1 calc R U . . .
H21B H 0.381621 0.315088 0.915833 0.047 Uiso 1 1 calc R U . . .
H21C H 0.364607 0.391977 0.892492 0.047 Uiso 1 1 calc R U . . .
C22 C 0.3287(3) 0.2317(4) 0.8984(4) 0.0299(19) Uani 1 1 d . . . . .
H22A H 0.305675 0.213506 0.900743 0.045 Uiso 1 1 calc R U . . .
H22B H 0.346851 0.219511 0.937638 0.045 Uiso 1 1 calc R U . . .
H22C H 0.334874 0.209611 0.862097 0.045 Uiso 1 1 calc R U . . .
C23 C 0.2657(2) 0.3200(4) 0.8111(4) 0.0248(18) Uani 1 1 d . . . . .
C24 C 0.2433(2) 0.3085(4) 0.8555(4) 0.0244(17) Uani 1 1 d . . . . .
C25 C 0.2287(2) 0.3679(4) 0.8762(4) 0.0283(19) Uani 1 1 d . . . . .
H25 H 0.232574 0.414296 0.861082 0.034 Uiso 1 1 calc R U . . .
C26 C 0.2083(2) 0.3613(5) 0.9188(4) 0.031(2) Uani 1 1 d . . . . .
H26 H 0.197666 0.402636 0.931189 0.037 Uiso 1 1 calc R U . . .
C27 C 0.2036(2) 0.2954(5) 0.9428(4) 0.033(2) Uani 1 1 d . . . . .
H27 H 0.191072 0.291017 0.974120 0.039 Uiso 1 1 calc R U . . .
C28 C 0.2175(2) 0.2341(4) 0.9205(4) 0.0273(18) Uani 1 1 d . . . . .
H28 H 0.213161 0.187699 0.934982 0.033 Uiso 1 1 calc R U . . .
C29 C 0.2375(2) 0.2408(4) 0.8777(4) 0.0268(18) Uani 1 1 d . . . . .
H29 H 0.247260 0.199336 0.863468 0.032 Uiso 1 1 calc R U . . .
C30 C 0.2203(2) 0.3061(4) 0.7038(4) 0.0285(19) Uani 1 1 d . . . . .
C31 C 0.2001(2) 0.3781(5) 0.6889(4) 0.035(2) Uani 1 1 d . . . . .
H31A H 0.197695 0.399494 0.728427 0.052 Uiso 1 1 calc R U . . .
H31B H 0.176547 0.369391 0.660040 0.052 Uiso 1 1 calc R U . . .
H31C H 0.213268 0.411049 0.668720 0.052 Uiso 1 1 calc R U . . .
C32 C 0.1966(2) 0.2524(5) 0.7283(5) 0.039(2) Uani 1 1 d . . . . .
H32A H 0.209883 0.208002 0.742583 0.058 Uiso 1 1 calc R U . . .
H32B H 0.175369 0.241301 0.693951 0.058 Uiso 1 1 calc R U . . .
H32C H 0.189635 0.274114 0.763943 0.058 Uiso 1 1 calc R U . . .
C33 C 0.2266(3) 0.2753(6) 0.6435(5) 0.044(2) Uani 1 1 d . . . . .
H33A H 0.243177 0.306267 0.629247 0.065 Uiso 1 1 calc R U . . .
H33B H 0.204090 0.272866 0.610274 0.065 Uiso 1 1 calc R U . . .
H33C H 0.236668 0.226827 0.652000 0.065 Uiso 1 1 calc R U . . .
C34 C 0.2858(2) 0.4671(4) 0.6999(4) 0.0250(18) Uani 1 1 d . . . . .
C35 C 0.2631(2) 0.4871(4) 0.6390(4) 0.0246(17) Uani 1 1 d . . . . .
C36 C 0.2371(2) 0.5374(4) 0.6377(4) 0.0268(18) Uani 1 1 d . . . . .
H36 H 0.221662 0.550519 0.597722 0.032 Uiso 1 1 calc R U . . .
C37 C 0.2325(2) 0.5703(4) 0.6930(4) 0.0274(18) Uani 1 1 d . . . . .
H37 H 0.212866 0.600964 0.691315 0.033 Uiso 1 1 calc R U . . .
C38 C 0.2579(3) 0.5557(5) 0.7502(4) 0.033(2) Uani 1 1 d . . . . .
H38 H 0.256511 0.580293 0.787585 0.039 Uiso 1 1 calc R U . . .
C39 C 0.2849(2) 0.5068(4) 0.7542(4) 0.0270(18) Uani 1 1 d . . . . .
C40 C 0.2655(2) 0.4595(4) 0.5761(4) 0.0266(18) Uani 1 1 d . . . . .
H40 H 0.284441 0.421963 0.584061 0.032 Uiso 1 1 calc R U . . .
C41 C 0.2760(3) 0.5202(5) 0.5373(4) 0.036(2) Uani 1 1 d . . . . .
H41A H 0.277163 0.501364 0.496135 0.053 Uiso 1 1 calc R U . . .
H41B H 0.299175 0.539363 0.560473 0.053 Uiso 1 1 calc R U . . .
H41C H 0.258247 0.558717 0.530618 0.053 Uiso 1 1 calc R U . . .
C42 C 0.2311(3) 0.4256(6) 0.5355(5) 0.045(2) Uani 1 1 d . . . . .
H42A H 0.212819 0.462756 0.522935 0.068 Uiso 1 1 calc R U . . .
H42B H 0.223140 0.388330 0.560220 0.068 Uiso 1 1 calc R U . . .
H42C H 0.235404 0.403906 0.497455 0.068 Uiso 1 1 calc R U . . .
C43 C 0.3150(2) 0.5074(4) 0.8141(4) 0.0278(19) Uani 1 1 d . . . . .
H43 H 0.326426 0.458849 0.818793 0.033 Uiso 1 1 calc R U . . .
C44 C 0.3428(3) 0.5632(5) 0.8058(5) 0.037(2) Uani 1 1 d . . . . .
H44A H 0.349122 0.553295 0.766228 0.055 Uiso 1 1 calc R U . . .
H44B H 0.364034 0.559827 0.841794 0.055 Uiso 1 1 calc R U . . .
H44C H 0.332807 0.611739 0.804013 0.055 Uiso 1 1 calc R U . . .
C45 C 0.3049(3) 0.5237(5) 0.8747(4) 0.035(2) Uani 1 1 d . . . . .
H45A H 0.293642 0.571169 0.871311 0.052 Uiso 1 1 calc R U . . .
H45B H 0.326231 0.523498 0.910759 0.052 Uiso 1 1 calc R U . . .
H45C H 0.288333 0.487024 0.881357 0.052 Uiso 1 1 calc R U . . .
C46 C 0.4221(2) 0.3944(5) 0.7655(4) 0.0274(18) Uani 1 1 d . . . . .
C47 C 0.4397(3) 0.3360(6) 0.8125(5) 0.045(2) Uani 1 1 d . . . . .
H47A H 0.460913 0.355753 0.842566 0.067 Uiso 1 1 calc R U . . .
H47B H 0.446462 0.295705 0.789345 0.067 Uiso 1 1 calc R U . . .
H47C H 0.423120 0.319153 0.835651 0.067 Uiso 1 1 calc R U . . .
C48 C 0.4103(2) 0.4567(5) 0.8006(4) 0.035(2) Uani 1 1 d . . . . .
H48A H 0.392060 0.439810 0.820163 0.053 Uiso 1 1 calc R U . . .
H48B H 0.400621 0.495492 0.770531 0.053 Uiso 1 1 calc R U . . .
H48C H 0.430693 0.474758 0.833742 0.053 Uiso 1 1 calc R U . . .
C49 C 0.4471(3) 0.4239(5) 0.7308(5) 0.042(2) Uani 1 1 d . . . . .
H49A H 0.433605 0.447634 0.691697 0.063 Uiso 1 1 calc R U . . .
H49B H 0.461070 0.384440 0.720175 0.063 Uiso 1 1 calc R U . . .
H49C H 0.463032 0.458778 0.757930 0.063 Uiso 1 1 calc R U . . .
C50 C 0.3856(2) 0.3203(4) 0.6711(4) 0.0250(17) Uani 1 1 d . . . . .
C51 C 0.4152(3) 0.2755(5) 0.6613(5) 0.038(2) Uani 1 1 d . . . . .
C52 C 0.4342(3) 0.2987(6) 0.6172(6) 0.053(3) Uani 1 1 d . . . . .
H52 H 0.428059 0.342409 0.594375 0.064 Uiso 1 1 calc R U . . .
C53 C 0.4613(3) 0.2571(7) 0.6085(7) 0.060(3) Uani 1 1 d . . . . .
H53 H 0.474064 0.272000 0.579540 0.072 Uiso 1 1 calc R U . . .
C54 C 0.4700(4) 0.1934(8) 0.6416(8) 0.073(4) Uani 1 1 d . . . . .
H54 H 0.488950 0.165039 0.635537 0.088 Uiso 1 1 calc R U . . .
C55 C 0.4514(3) 0.1702(6) 0.6839(7) 0.065(4) Uani 1 1 d . . . . .
H55 H 0.457645 0.126219 0.706420 0.079 Uiso 1 1 calc R U . . .
C56 C 0.4236(3) 0.2117(5) 0.6930(5) 0.042(2) Uani 1 1 d . . . . .
H56 H 0.410555 0.195833 0.721209 0.050 Uiso 1 1 calc R U . . .
C57 C 0.3356(3) 0.2922(5) 0.5700(4) 0.031(2) Uani 1 1 d . . . . .
C58 C 0.2978(2) 0.2741(5) 0.5687(4) 0.0294(19) Uani 1 1 d . . . . .
H58A H 0.285721 0.317706 0.576740 0.044 Uiso 1 1 calc R U . . .
H58B H 0.297813 0.238188 0.601505 0.044 Uiso 1 1 calc R U . . .
H58C H 0.285467 0.254561 0.526864 0.044 Uiso 1 1 calc R U . . .
C59 C 0.3540(3) 0.2207(5) 0.5627(5) 0.039(2) Uani 1 1 d . . . . .
H59A H 0.338597 0.192478 0.528259 0.059 Uiso 1 1 calc R U . . .
H59B H 0.358711 0.193430 0.602512 0.059 Uiso 1 1 calc R U . . .
H59C H 0.376435 0.230721 0.552765 0.059 Uiso 1 1 calc R U . . .
C60 C 0.3374(3) 0.3450(5) 0.5155(4) 0.041(2) Uani 1 1 d . . . . .
H60A H 0.325611 0.390222 0.520543 0.061 Uiso 1 1 calc R U . . .
H60B H 0.325474 0.323313 0.474409 0.061 Uiso 1 1 calc R U . . .
H60C H 0.362233 0.354584 0.517411 0.061 Uiso 1 1 calc R U . . .
N1 N 0.31004(17) 0.4049(3) 0.7069(3) 0.0196(13) Uani 1 1 d . . . . .
N2 N 0.25583(19) 0.3184(3) 0.7477(3) 0.0243(15) Uani 1 1 d . . . . .
N3 N 0.30096(19) 0.3347(3) 0.8291(3) 0.0231(15) Uani 1 1 d . . . . .
N4 N 0.3533(2) 0.3283(4) 0.6320(3) 0.0281(16) Uani 1 1 d . . . . .
N5 N 0.38791(18) 0.3656(4) 0.7200(3) 0.0253(15) Uani 1 1 d . . . . .
Si1 Si 0.30246(6) 0.32406(11) 0.74463(10) 0.0218(5) Uani 1 1 d . . . . .
Si2 Si 0.34635(6) 0.41135(12) 0.67454(11) 0.0240(5) Uani 1 1 d . . . . .

loop_
_atom_site_aniso_label
_atom_site_aniso_U_11
_atom_site_aniso_U_22
_atom_site_aniso_U_33
_atom_site_aniso_U_23
_atom_site_aniso_U_13
_atom_site_aniso_U_12
Au1 0.03143(19) 0.01823(16) 0.02173(17) -0.00133(12) 0.00941(13) 0.00048(12)
Au2 0.03206(19) 0.02079(17) 0.02729(18) 0.00049(13) 0.01023(14) -0.00367(13)
C1 0.034(5) 0.019(4) 0.026(4) -0.008(3) 0.010(4) 0.000(3)
C2 0.027(4) 0.029(4) 0.022(4) 0.004(3) 0.012(3) 0.002(3)
C3 0.030(5) 0.029(4) 0.031(5) -0.008(4) 0.005(4) -0.004(4)
C4 0.030(5) 0.028(5) 0.048(6) -0.009(4) -0.001(4) 0.007(4)
C5 0.041(5) 0.031(5) 0.029(5) -0.012(4) 0.001(4) 0.007(4)
C6 0.030(5) 0.030(4) 0.021(4) -0.005(3) 0.007(4) 0.000(4)
C7 0.031(5) 0.028(4) 0.024(4) -0.002(3) 0.004(4) -0.002(4)
C8 0.082(9) 0.031(5) 0.042(6) -0.007(5) 0.008(6) 0.017(5)
C9 0.039(5) 0.031(5) 0.034(5) -0.010(4) -0.006(4) 0.003(4)
C10 0.030(5) 0.029(4) 0.030(5) 0.003(4) 0.004(4) -0.007(4)
C11 0.035(5) 0.036(5) 0.036(5) 0.007(4) 0.001(4) -0.002(4)
C12 0.044(6) 0.032(5) 0.043(6) 0.010(4) -0.005(5) -0.009(4)
C13 0.041(6) 0.037(6) 0.053(7) 0.027(5) -0.006(5) -0.009(5)
C14 0.030(5) 0.055(7) 0.044(6) 0.021(5) 0.009(4) -0.004(5)
C15 0.026(5) 0.039(5) 0.034(5) 0.017(4) 0.005(4) -0.001(4)
C16 0.042(6) 0.051(6) 0.047(6) 0.003(5) 0.024(5) 0.001(5)
C17 0.060(7) 0.034(5) 0.042(6) -0.002(5) 0.010(5) -0.002(5)
C18 0.056(7) 0.063(8) 0.059(8) 0.044(6) -0.001(6) -0.014(6)
C19 0.030(4) 0.020(4) 0.021(4) 0.001(3) 0.006(3) 0.000(3)
C20 0.041(5) 0.026(4) 0.027(5) -0.002(4) 0.014(4) 0.005(4)
C21 0.035(5) 0.029(4) 0.030(5) -0.005(4) 0.010(4) -0.004(4)
C22 0.041(5) 0.023(4) 0.027(5) 0.002(3) 0.010(4) 0.007(4)
C23 0.033(5) 0.017(4) 0.029(5) -0.003(3) 0.015(4) 0.006(3)
C24 0.034(5) 0.021(4) 0.020(4) 0.000(3) 0.010(4) 0.005(3)
C25 0.043(5) 0.021(4) 0.021(4) 0.008(3) 0.010(4) 0.003(4)
C26 0.043(5) 0.029(4) 0.022(4) -0.002(4) 0.010(4) 0.006(4)
C27 0.033(5) 0.035(5) 0.032(5) 0.005(4) 0.014(4) 0.005(4)
C28 0.033(5) 0.025(4) 0.027(4) 0.013(3) 0.013(4) -0.001(3)
C29 0.033(5) 0.022(4) 0.027(4) 0.009(3) 0.009(4) 0.004(3)
C30 0.031(5) 0.024(4) 0.027(5) 0.003(3) 0.002(4) -0.004(4)
C31 0.031(5) 0.036(5) 0.033(5) 0.006(4) 0.000(4) -0.005(4)
C32 0.029(5) 0.034(5) 0.047(6) 0.007(4) -0.002(4) -0.010(4)
C33 0.051(6) 0.050(6) 0.030(5) -0.009(4) 0.010(5) -0.005(5)
C34 0.031(5) 0.017(4) 0.029(4) 0.004(3) 0.012(4) 0.000(3)
C35 0.034(5) 0.017(4) 0.023(4) 0.006(3) 0.009(4) -0.005(3)
C36 0.031(5) 0.019(4) 0.030(5) 0.004(3) 0.008(4) 0.000(3)
C37 0.030(5) 0.024(4) 0.029(5) 0.005(3) 0.010(4) 0.008(3)
C38 0.043(6) 0.025(4) 0.033(5) -0.007(4) 0.015(4) -0.002(4)
C39 0.033(5) 0.020(4) 0.032(5) -0.001(3) 0.015(4) -0.004(3)
C40 0.038(5) 0.025(4) 0.015(4) 0.002(3) 0.006(4) 0.000(4)
C41 0.042(6) 0.040(5) 0.026(5) 0.009(4) 0.013(4) 0.010(4)
C42 0.053(7) 0.040(6) 0.042(6) -0.001(5) 0.013(5) -0.010(5)
C43 0.045(5) 0.022(4) 0.016(4) 0.002(3) 0.007(4) -0.001(4)
C44 0.040(5) 0.024(4) 0.043(6) 0.000(4) 0.006(4) -0.002(4)
C45 0.055(6) 0.028(5) 0.018(4) -0.004(3) 0.004(4) 0.001(4)
C46 0.022(4) 0.028(4) 0.029(5) -0.002(4) 0.001(4) -0.006(3)
C47 0.043(6) 0.044(6) 0.044(6) -0.006(5) 0.008(5) 0.003(5)
C48 0.031(5) 0.041(5) 0.031(5) -0.010(4) 0.005(4) -0.002(4)
C49 0.036(5) 0.035(5) 0.055(7) -0.013(5) 0.011(5) -0.009(4)
C50 0.028(5) 0.019(4) 0.030(5) 0.002(3) 0.009(4) -0.002(3)
C51 0.042(6) 0.031(5) 0.044(6) -0.009(4) 0.014(5) -0.005(4)
C52 0.059(7) 0.042(6) 0.072(8) -0.012(6) 0.041(6) -0.005(5)
C53 0.050(7) 0.059(8) 0.084(9) -0.019(7) 0.040(7) -0.011(6)
C54 0.053(8) 0.067(9) 0.107(12) -0.042(8) 0.035(8) -0.003(7)
C55 0.044(7) 0.028(5) 0.114(12) -0.021(6) 0.005(7) 0.002(5)
C56 0.039(6) 0.031(5) 0.056(7) -0.011(5) 0.014(5) 0.000(4)
C57 0.042(5) 0.030(5) 0.023(4) -0.010(4) 0.014(4) -0.009(4)
C58 0.036(5) 0.024(4) 0.022(4) 0.000(3) -0.001(4) 0.000(4)
C59 0.062(7) 0.025(5) 0.034(5) -0.012(4) 0.018(5) -0.002(4)
C60 0.059(7) 0.038(5) 0.029(5) -0.010(4) 0.021(5) -0.013(5)
N1 0.022(3) 0.014(3) 0.020(3) -0.004(3) 0.001(3) 0.001(3)
N2 0.032(4) 0.017(3) 0.026(4) 0.003(3) 0.012(3) -0.003(3)
N3 0.038(4) 0.021(3) 0.014(3) -0.002(3) 0.013(3) 0.000(3)
N4 0.041(4) 0.019(3) 0.029(4) -0.011(3) 0.016(3) -0.002(3)
N5 0.023(4) 0.023(3) 0.028(4) -0.005(3) 0.003(3) -0.003(3)
Si1 0.0320(12) 0.0159(10) 0.0188(11) 0.0001(8) 0.0094(9) -0.0008(9)
Si2 0.0314(12) 0.0199(11) 0.0227(11) -0.0015(9) 0.0108(10) -0.0017(9)

loop_
_atom_type_symbol
_atom_type_description
_atom_type_scat_dispersion_real
_atom_type_scat_dispersion_imag
_atom_type_scat_source
C C 0.0033 0.0016 'International Tables Vol C Tables 4.2.6.8 and 6.1.1.4'
H H 0.0000 0.0000 'International Tables Vol C Tables 4.2.6.8 and 6.1.1.4'
Au Au -2.0133 8.8022 'International Tables Vol C Tables 4.2.6.8 and 6.1.1.4'
N N 0.0061 0.0033 'International Tables Vol C Tables 4.2.6.8 and 6.1.1.4'
Si Si 0.0817 0.0704 'International Tables Vol C Tables 4.2.6.8 and 6.1.1.4'

loop_
_exptl_crystal_face_index_h
_exptl_crystal_face_index_k
_exptl_crystal_face_index_l
_exptl_crystal_face_perp_dist
-3 -1 5 0.1790
3 1 -5 0.0610
2 -5 -3 0.0850
-2 5 4 0.1380
1 0 0 0.0460
-1 0 0 0.0640
4 -3 0 0.1220
3 1 0 0.0810

loop_
_geom_angle_atom_site_label_1
_geom_angle_atom_site_label_2
_geom_angle_atom_site_label_3
_geom_angle
_geom_angle_site_symmetry_1
_geom_angle_site_symmetry_3
_geom_angle_publ_flag
C1 Au1 Si1 169.3(2) . . ?
C10 Au2 Si2 172.0(3) . . ?
C2 C1 Au1 120.8(6) . . ?
C2 C1 C6 116.9(7) . . ?
C6 C1 Au1 122.0(6) . . ?
C1 C2 C7 120.8(7) . . ?
C3 C2 C1 121.4(8) . . ?
C3 C2 C7 117.8(8) . . ?
C2 C3 H3 119.4 . . ?
C2 C3 C4 121.2(8) . . ?
C4 C3 H3 119.4 . . ?
C3 C4 C8 120.9(8) . . ?
C5 C4 C3 117.7(8) . . ?
C5 C4 C8 121.4(9) . . ?
C4 C5 H5 119.0 . . ?
C6 C5 C4 121.9(9) . . ?
C6 C5 H5 119.0 . . ?
C1 C6 C9 122.1(8) . . ?
C5 C6 C1 120.8(8) . . ?
C5 C6 C9 117.0(8) . . ?
C2 C7 H7A 109.5 . . ?
C2 C7 H7B 109.5 . . ?
C2 C7 H7C 109.5 . . ?
H7A C7 H7B 109.5 . . ?
H7A C7 H7C 109.5 . . ?
H7B C7 H7C 109.5 . . ?
C4 C8 H8A 109.5 . . ?
C4 C8 H8B 109.5 . . ?
C4 C8 H8C 109.5 . . ?
H8A C8 H8B 109.5 . . ?
H8A C8 H8C 109.5 . . ?
H8B C8 H8C 109.5 . . ?
C6 C9 H9A 109.5 . . ?
C6 C9 H9B 109.5 . . ?
C6 C9 H9C 109.5 . . ?
H9A C9 H9B 109.5 . . ?
H9A C9 H9C 109.5 . . ?
H9B C9 H9C 109.5 . . ?
C11 C10 Au2 122.4(7) . . ?
C11 C10 C15 116.9(8) . . ?
C15 C10 Au2 120.6(6) . . ?
C10 C11 C17 119.8(8) . . ?
C12 C11 C10 120.5(10) . . ?
C12 C11 C17 119.7(9) . . ?
C11 C12 H12 119.8 . . ?
C11 C12 C13 120.5(10) . . ?
C13 C12 H12 119.8 . . ?
C12 C13 C18 120.3(11) . . ?
C14 C13 C12 119.6(9) . . ?
C14 C13 C18 120.1(11) . . ?
C13 C14 H14 119.4 . . ?
C13 C14 C15 121.1(10) . . ?
C15 C14 H14 119.4 . . ?
C10 C15 C16 118.6(8) . . ?
C14 C15 C10 121.0(9) . . ?
C14 C15 C16 120.3(9) . . ?
C15 C16 H16A 109.5 . . ?
C15 C16 H16B 109.5 . . ?
C15 C16 H16C 109.5 . . ?
H16A C16 H16B 109.5 . . ?
H16A C16 H16C 109.5 . . ?
H16B C16 H16C 109.5 . . ?
C11 C17 H17A 109.5 . . ?
C11 C17 H17B 109.5 . . ?
C11 C17 H17C 109.5 . . ?
H17A C17 H17B 109.5 . . ?
H17A C17 H17C 109.5 . . ?
H17B C17 H17C 109.5 . . ?
C13 C18 H18A 109.5 . . ?
C13 C18 H18B 109.5 . . ?
C13 C18 H18C 109.5 . . ?
H18A C18 H18B 109.5 . . ?
H18A C18 H18C 109.5 . . ?
H18B C18 H18C 109.5 . . ?
C20 C19 C21 109.5(7) . . ?
C20 C19 C22 109.1(7) . . ?
C21 C19 C22 108.3(7) . . ?
N3 C19 C20 113.1(7) . . ?
N3 C19 C21 105.2(6) . . ?
N3 C19 C22 111.5(7) . . ?
C19 C20 H20A 109.5 . . ?
C19 C20 H20B 109.5 . . ?
C19 C20 H20C 109.5 . . ?
H20A C20 H20B 109.5 . . ?
H20A C20 H20C 109.5 . . ?
H20B C20 H20C 109.5 . . ?
C19 C21 H21A 109.5 . . ?
C19 C21 H21B 109.5 . . ?
C19 C21 H21C 109.5 . . ?
H21A C21 H21B 109.5 . . ?
H21A C21 H21C 109.5 . . ?
H21B C21 H21C 109.5 . . ?
C19 C22 H22A 109.5 . . ?
C19 C22 H22B 109.5 . . ?
C19 C22 H22C 109.5 . . ?
H22A C22 H22B 109.5 . . ?
H22A C22 H22C 109.5 . . ?
H22B C22 H22C 109.5 . . ?
N2 C23 C24 128.2(8) . . ?
N2 C23 N3 106.8(7) . . ?
N3 C23 C24 125.0(7) . . ?
C25 C24 C23 118.2(7) . . ?
C25 C24 C29 119.2(8) . . ?
C29 C24 C23 122.6(7) . . ?
C24 C25 H25 119.4 . . ?
C24 C25 C26 121.1(8) . . ?
C26 C25 H25 119.4 . . ?
C25 C26 H26 119.9 . . ?
C27 C26 C25 120.2(8) . . ?
C27 C26 H26 119.9 . . ?
C26 C27 H27 120.5 . . ?
C26 C27 C28 119.1(8) . . ?
C28 C27 H27 120.5 . . ?
C27 C28 H28 119.8 . . ?
C29 C28 C27 120.5(8) . . ?
C29 C28 H28 119.8 . . ?
C24 C29 H29 120.1 . . ?
C28 C29 C24 119.8(8) . . ?
C28 C29 H29 120.1 . . ?
C31 C30 C32 107.9(7) . . ?
C33 C30 C31 109.8(8) . . ?
C33 C30 C32 108.2(8) . . ?
N2 C30 C31 110.0(7) . . ?
N2 C30 C32 114.9(7) . . ?
N2 C30 C33 106.0(7) . . ?
C30 C31 H31A 109.5 . . ?
C30 C31 H31B 109.5 . . ?
C30 C31 H31C 109.5 . . ?
H31A C31 H31B 109.5 . . ?
H31A C31 H31C 109.5 . . ?
H31B C31 H31C 109.5 . . ?
C30 C32 H32A 109.5 . . ?
C30 C32 H32B 109.5 . . ?
C30 C32 H32C 109.5 . . ?
H32A C32 H32B 109.5 . . ?
H32A C32 H32C 109.5 . . ?
H32B C32 H32C 109.5 . . ?
C30 C33 H33A 109.5 . . ?
C30 C33 H33B 109.5 . . ?
C30 C33 H33C 109.5 . . ?
H33A C33 H33B 109.5 . . ?
H33A C33 H33C 109.5 . . ?
H33B C33 H33C 109.5 . . ?
C35 C34 N1 121.0(7) . . ?
C39 C34 C35 119.8(8) . . ?
C39 C34 N1 119.2(7) . . ?
C34 C35 C40 126.1(8) . . ?
C36 C35 C34 117.5(8) . . ?
C36 C35 C40 116.4(8) . . ?
C35 C36 H36 118.5 . . ?
C35 C36 C37 123.0(8) . . ?
C37 C36 H36 118.5 . . ?
C36 C37 H37 121.4 . . ?
C38 C37 C36 117.2(8) . . ?
C38 C37 H37 121.4 . . ?
C37 C38 H38 119.0 . . ?
C39 C38 C37 122.0(8) . . ?
C39 C38 H38 119.0 . . ?
C34 C39 C43 122.9(8) . . ?
C38 C39 C34 119.3(8) . . ?
C38 C39 C43 117.2(8) . . ?
C35 C40 H40 108.0 . . ?
C35 C40 C41 110.5(7) . . ?
C35 C40 C42 114.2(8) . . ?
C41 C40 H40 108.0 . . ?
C42 C40 H40 108.0 . . ?
C42 C40 C41 108.0(7) . . ?
C40 C41 H41A 109.5 . . ?
C40 C41 H41B 109.5 . . ?
C40 C41 H41C 109.5 . . ?
H41A C41 H41B 109.5 . . ?
H41A C41 H41C 109.5 . . ?
H41B C41 H41C 109.5 . . ?
C40 C42 H42A 109.5 . . ?
C40 C42 H42B 109.5 . . ?
C40 C42 H42C 109.5 . . ?
H42A C42 H42B 109.5 . . ?
H42A C42 H42C 109.5 . . ?
H42B C42 H42C 109.5 . . ?
C39 C43 H43 107.8 . . ?
C39 C43 C44 108.2(7) . . ?
C39 C43 C45 115.6(8) . . ?
C44 C43 H43 107.8 . . ?
C45 C43 H43 107.8 . . ?
C45 C43 C44 109.2(7) . . ?
C43 C44 H44A 109.5 . . ?
C43 C44 H44B 109.5 . . ?
C43 C44 H44C 109.5 . . ?
H44A C44 H44B 109.5 . . ?
H44A C44 H44C 109.5 . . ?
H44B C44 H44C 109.5 . . ?
C43 C45 H45A 109.5 . . ?
C43 C45 H45B 109.5 . . ?
C43 C45 H45C 109.5 . . ?
H45A C45 H45B 109.5 . . ?
H45A C45 H45C 109.5 . . ?
H45B C45 H45C 109.5 . . ?
C47 C46 C48 110.1(8) . . ?
C47 C46 N5 110.2(7) . . ?
C48 C46 N5 105.1(7) . . ?
C49 C46 C47 111.2(8) . . ?
C49 C46 C48 107.9(7) . . ?
C49 C46 N5 112.2(7) . . ?
C46 C47 H47A 109.5 . . ?
C46 C47 H47B 109.5 . . ?
C46 C47 H47C 109.5 . . ?
H47A C47 H47B 109.5 . . ?
H47A C47 H47C 109.5 . . ?
H47B C47 H47C 109.5 . . ?
C46 C48 H48A 109.5 . . ?
C46 C48 H48B 109.5 . . ?
C46 C48 H48C 109.5 . . ?
H48A C48 H48B 109.5 . . ?
H48A C48 H48C 109.5 . . ?
H48B C48 H48C 109.5 . . ?
C46 C49 H49A 109.5 . . ?
C46 C49 H49B 109.5 . . ?
C46 C49 H49C 109.5 . . ?
H49A C49 H49B 109.5 . . ?
H49A C49 H49C 109.5 . . ?
H49B C49 H49C 109.5 . . ?
N4 C50 C51 127.8(8) . . ?
N4 C50 N5 106.7(7) . . ?
N5 C50 C51 125.3(8) . . ?
C52 C51 C50 119.8(9) . . ?
C56 C51 C50 119.9(9) . . ?
C56 C51 C52 120.2(10) . . ?
C51 C52 H52 120.3 . . ?
C53 C52 C51 119.3(11) . . ?
C53 C52 H52 120.3 . . ?
C52 C53 H53 120.0 . . ?
C52 C53 C54 120.1(12) . . ?
C54 C53 H53 120.0 . . ?
C53 C54 H54 119.5 . . ?
C53 C54 C55 121.0(11) . . ?
C55 C54 H54 119.5 . . ?
C54 C55 H55 120.2 . . ?
C54 C55 C56 119.6(12) . . ?
C56 C55 H55 120.2 . . ?
C51 C56 C55 119.8(11) . . ?
C51 C56 H56 120.1 . . ?
C55 C56 H56 120.1 . . ?
C58 C57 C59 106.9(7) . . ?
C58 C57 C60 111.8(8) . . ?
C59 C57 C60 110.1(7) . . ?
N4 C57 C58 109.0(7) . . ?
N4 C57 C59 111.4(8) . . ?
N4 C57 C60 107.6(7) . . ?
C57 C58 H58A 109.5 . . ?
C57 C58 H58B 109.5 . . ?
C57 C58 H58C 109.5 . . ?
H58A C58 H58B 109.5 . . ?
H58A C58 H58C 109.5 . . ?
H58B C58 H58C 109.5 . . ?
C57 C59 H59A 109.5 . . ?
C57 C59 H59B 109.5 . . ?
C57 C59 H59C 109.5 . . ?
H59A C59 H59B 109.5 . . ?
H59A C59 H59C 109.5 . . ?
H59B C59 H59C 109.5 . . ?
C57 C60 H60A 109.5 . . ?
C57 C60 H60B 109.5 . . ?
C57 C60 H60C 109.5 . . ?
H60A C60 H60B 109.5 . . ?
H60A C60 H60C 109.5 . . ?
H60B C60 H60C 109.5 . . ?
C34 N1 Si1 121.6(5) . . ?
C34 N1 Si2 118.4(5) . . ?
Si2 N1 Si1 120.0(4) . . ?
C23 N2 C30 129.3(7) . . ?
C23 N2 Si1 91.5(5) . . ?
C30 N2 Si1 138.6(6) . . ?
C19 N3 Si1 131.0(5) . . ?
C23 N3 C19 126.7(7) . . ?
C23 N3 Si1 89.8(5) . . ?
C50 N4 C57 130.9(7) . . ?
C50 N4 Si2 90.9(5) . . ?
C57 N4 Si2 136.7(6) . . ?
C46 N5 Si2 132.1(5) . . ?
C50 N5 C46 126.3(7) . . ?
C50 N5 Si2 90.1(5) . . ?
N1 Si1 Au1 123.5(2) . . ?
N1 Si1 N2 110.9(3) . . ?
N1 Si1 N3 115.0(3) . . ?
N2 Si1 Au1 116.5(2) . . ?
N2 Si1 N3 70.9(3) . . ?
N3 Si1 Au1 108.3(2) . . ?
N1 Si2 Au2 123.0(2) . . ?
N1 Si2 N4 113.0(3) . . ?
N1 Si2 N5 116.1(3) . . ?
N4 Si2 Au2 115.4(2) . . ?
N4 Si2 N5 70.3(3) . . ?
N5 Si2 Au2 107.2(2) . . ?

loop_
_geom_bond_atom_site_label_1
_geom_bond_atom_site_label_2
_geom_bond_distance
_geom_bond_site_symmetry_2
_geom_bond_publ_flag
Au1 C1 2.094(8) . ?
Au1 Si1 2.318(2) . ?
Au2 C10 2.073(8) . ?
Au2 Si2 2.307(2) . ?
C1 C2 1.407(12) . ?
C1 C6 1.430(12) . ?
C2 C3 1.386(12) . ?
C2 C7 1.502(12) . ?
C3 H3 0.9500 . ?
C3 C4 1.409(13) . ?
C4 C5 1.390(13) . ?
C4 C8 1.526(13) . ?
C5 H5 0.9500 . ?
C5 C6 1.382(12) . ?
C6 C9 1.520(12) . ?
C7 H7A 0.9800 . ?
C7 H7B 0.9800 . ?
C7 H7C 0.9800 . ?
C8 H8A 0.9800 . ?
C8 H8B 0.9800 . ?
C8 H8C 0.9800 . ?
C9 H9A 0.9800 . ?
C9 H9B 0.9800 . ?
C9 H9C 0.9800 . ?
C10 C11 1.421(13) . ?
C10 C15 1.424(13) . ?
C11 C12 1.398(14) . ?
C11 C17 1.513(15) . ?
C12 H12 0.9500 . ?
C12 C13 1.398(16) . ?
C13 C14 1.369(16) . ?
C13 C18 1.519(13) . ?
C14 H14 0.9500 . ?
C14 C15 1.389(13) . ?
C15 C16 1.515(14) . ?
C16 H16A 0.9800 . ?
C16 H16B 0.9800 . ?
C16 H16C 0.9800 . ?
C17 H17A 0.9800 . ?
C17 H17B 0.9800 . ?
C17 H17C 0.9800 . ?
C18 H18A 0.9800 . ?
C18 H18B 0.9800 . ?
C18 H18C 0.9800 . ?
C19 C20 1.520(11) . ?
C19 C21 1.523(12) . ?
C19 C22 1.533(11) . ?
C19 N3 1.491(10) . ?
C20 H20A 0.9800 . ?
C20 H20B 0.9800 . ?
C20 H20C 0.9800 . ?
C21 H21A 0.9800 . ?
C21 H21B 0.9800 . ?
C21 H21C 0.9800 . ?
C22 H22A 0.9800 . ?
C22 H22B 0.9800 . ?
C22 H22C 0.9800 . ?
C23 C24 1.492(11) . ?
C23 N2 1.334(11) . ?
C23 N3 1.358(11) . ?
C24 C25 1.377(11) . ?
C24 C29 1.389(11) . ?
C25 H25 0.9500 . ?
C25 C26 1.387(12) . ?
C26 H26 0.9500 . ?
C26 C27 1.364(13) . ?
C27 H27 0.9500 . ?
C27 C28 1.407(12) . ?
C28 H28 0.9500 . ?
C28 C29 1.381(11) . ?
C29 H29 0.9500 . ?
C30 C31 1.544(12) . ?
C30 C32 1.557(12) . ?
C30 C33 1.519(13) . ?
C30 N2 1.478(11) . ?
C31 H31A 0.9800 . ?
C31 H31B 0.9800 . ?
C31 H31C 0.9800 . ?
C32 H32A 0.9800 . ?
C32 H32B 0.9800 . ?
C32 H32C 0.9800 . ?
C33 H33A 0.9800 . ?
C33 H33B 0.9800 . ?
C33 H33C 0.9800 . ?
C34 C35 1.434(12) . ?
C34 C39 1.406(12) . ?
C34 N1 1.478(10) . ?
C35 C36 1.378(12) . ?
C35 C40 1.493(11) . ?
C36 H36 0.9500 . ?
C36 C37 1.411(12) . ?
C37 H37 0.9500 . ?
C37 C38 1.398(13) . ?
C38 H38 0.9500 . ?
C38 C39 1.380(12) . ?
C39 C43 1.507(12) . ?
C40 H40 1.0000 . ?
C40 C41 1.534(12) . ?
C40 C42 1.532(13) . ?
C41 H41A 0.9800 . ?
C41 H41B 0.9800 . ?
C41 H41C 0.9800 . ?
C42 H42A 0.9800 . ?
C42 H42B 0.9800 . ?
C42 H42C 0.9800 . ?
C43 H43 1.0000 . ?
C43 C44 1.550(12) . ?
C43 C45 1.516(12) . ?
C44 H44A 0.9800 . ?
C44 H44B 0.9800 . ?
C44 H44C 0.9800 . ?
C45 H45A 0.9800 . ?
C45 H45B 0.9800 . ?
C45 H45C 0.9800 . ?
C46 C47 1.524(13) . ?
C46 C48 1.529(12) . ?
C46 C49 1.499(13) . ?
C46 N5 1.530(10) . ?
C47 H47A 0.9800 . ?
C47 H47B 0.9800 . ?
C47 H47C 0.9800 . ?
C48 H48A 0.9800 . ?
C48 H48B 0.9800 . ?
C48 H48C 0.9800 . ?
C49 H49A 0.9800 . ?
C49 H49B 0.9800 . ?
C49 H49C 0.9800 . ?
C50 C51 1.492(13) . ?
C50 N4 1.328(11) . ?
C50 N5 1.346(11) . ?
C51 C52 1.436(14) . ?
C51 C56 1.368(14) . ?
C52 H52 0.9500 . ?
C52 C53 1.368(16) . ?
C53 H53 0.9500 . ?
C53 C54 1.38(2) . ?
C54 H54 0.9500 . ?
C54 C55 1.39(2) . ?
C55 H55 0.9500 . ?
C55 C56 1.395(15) . ?
C56 H56 0.9500 . ?
C57 C58 1.513(13) . ?
C57 C59 1.540(12) . ?
C57 C60 1.561(13) . ?
C57 N4 1.502(11) . ?
C58 H58A 0.9800 . ?
C58 H58B 0.9800 . ?
C58 H58C 0.9800 . ?
C59 H59A 0.9800 . ?
C59 H59B 0.9800 . ?
C59 H59C 0.9800 . ?
C60 H60A 0.9800 . ?
C60 H60B 0.9800 . ?
C60 H60C 0.9800 . ?
N1 Si1 1.778(7) . ?
N1 Si2 1.759(7) . ?
N2 Si1 1.852(7) . ?
N3 Si1 1.875(6) . ?
N4 Si2 1.860(7) . ?
N5 Si2 1.866(7) . ?

loop_
_geom_torsion_atom_site_label_1
_geom_torsion_atom_site_label_2
_geom_torsion_atom_site_label_3
_geom_torsion_atom_site_label_4
_geom_torsion
_geom_torsion_site_symmetry_1
_geom_torsion_site_symmetry_2
_geom_torsion_site_symmetry_3
_geom_torsion_site_symmetry_4
_geom_torsion_publ_flag
Au1 C1 C2 C3 -171.5(6) . . . . ?
Au1 C1 C2 C7 8.8(11) . . . . ?
Au1 C1 C6 C5 170.7(7) . . . . ?
Au1 C1 C6 C9 -6.2(12) . . . . ?
Au2 C10 C11 C12 -179.1(7) . . . . ?
Au2 C10 C11 C17 2.7(13) . . . . ?
Au2 C10 C15 C14 -176.2(7) . . . . ?
Au2 C10 C15 C16 5.6(12) . . . . ?
C1 C2 C3 C4 -0.1(13) . . . . ?
C2 C1 C6 C5 -3.4(12) . . . . ?
C2 C1 C6 C9 179.7(8) . . . . ?
C2 C3 C4 C5 -1.9(14) . . . . ?
C2 C3 C4 C8 179.7(9) . . . . ?
C3 C4 C5 C6 1.1(15) . . . . ?
C4 C5 C6 C1 1.5(15) . . . . ?
C4 C5 C6 C9 178.6(9) . . . . ?
C6 C1 C2 C3 2.6(12) . . . . ?
C6 C1 C2 C7 -177.0(7) . . . . ?
C7 C2 C3 C4 179.6(8) . . . . ?
C8 C4 C5 C6 179.6(10) . . . . ?
C10 C11 C12 C13 -6.9(15) . . . . ?
C11 C10 C15 C14 0.9(13) . . . . ?
C11 C10 C15 C16 -177.4(9) . . . . ?
C11 C12 C13 C14 4.9(15) . . . . ?
C11 C12 C13 C18 -176.3(9) . . . . ?
C12 C13 C14 C15 0.0(15) . . . . ?
C13 C14 C15 C10 -2.8(14) . . . . ?
C13 C14 C15 C16 175.4(10) . . . . ?
C15 C10 C11 C12 3.9(14) . . . . ?
C15 C10 C11 C17 -174.2(9) . . . . ?
C17 C11 C12 C13 171.3(9) . . . . ?
C18 C13 C14 C15 -178.9(9) . . . . ?
C19 N3 Si1 Au1 35.7(7) . . . . ?
C19 N3 Si1 N1 -107.0(7) . . . . ?
C19 N3 Si1 N2 148.2(7) . . . . ?
C20 C19 N3 C23 -63.3(10) . . . . ?
C20 C19 N3 Si1 166.7(6) . . . . ?
C21 C19 N3 C23 177.3(7) . . . . ?
C21 C19 N3 Si1 47.3(9) . . . . ?
C22 C19 N3 C23 60.1(10) . . . . ?
C22 C19 N3 Si1 -69.9(9) . . . . ?
C23 C24 C25 C26 -178.4(8) . . . . ?
C23 C24 C29 C28 177.8(8) . . . . ?
C23 N2 Si1 Au1 95.2(5) . . . . ?
C23 N2 Si1 N1 -116.5(5) . . . . ?
C23 N2 Si1 N3 -6.2(4) . . . . ?
C23 N3 Si1 Au1 -106.4(4) . . . . ?
C23 N3 Si1 N1 110.9(5) . . . . ?
C23 N3 Si1 N2 6.1(4) . . . . ?
C24 C23 N2 C30 1.0(13) . . . . ?
C24 C23 N2 Si1 -171.8(7) . . . . ?
C24 C23 N3 C19 27.2(12) . . . . ?
C24 C23 N3 Si1 171.9(7) . . . . ?
C24 C25 C26 C27 2.5(14) . . . . ?
C25 C24 C29 C28 -0.7(13) . . . . ?
C25 C26 C27 C28 -4.4(14) . . . . ?
C26 C27 C28 C29 3.8(14) . . . . ?
C27 C28 C29 C24 -1.3(14) . . . . ?
C29 C24 C25 C26 0.1(14) . . . . ?
C30 N2 Si1 Au1 -76.3(8) . . . . ?
C30 N2 Si1 N1 71.9(8) . . . . ?
C30 N2 Si1 N3 -177.8(9) . . . . ?
C31 C30 N2 C23 87.7(10) . . . . ?
C31 C30 N2 Si1 -103.2(9) . . . . ?
C32 C30 N2 C23 -34.3(12) . . . . ?
C32 C30 N2 Si1 134.8(8) . . . . ?
C33 C30 N2 C23 -153.7(8) . . . . ?
C33 C30 N2 Si1 15.4(11) . . . . ?
C34 C35 C36 C37 1.1(12) . . . . ?
C34 C35 C40 C41 -113.9(9) . . . . ?
C34 C35 C40 C42 124.2(9) . . . . ?
C34 C39 C43 C44 82.9(10) . . . . ?
C34 C39 C43 C45 -154.3(8) . . . . ?
C34 N1 Si1 Au1 164.4(5) . . . . ?
C34 N1 Si1 N2 18.8(7) . . . . ?
C34 N1 Si1 N3 -59.2(7) . . . . ?
C34 N1 Si2 Au2 9.5(7) . . . . ?
C34 N1 Si2 N4 -136.8(6) . . . . ?
C34 N1 Si2 N5 144.8(5) . . . . ?
C35 C34 C39 C38 11.9(12) . . . . ?
C35 C34 C39 C43 -158.2(8) . . . . ?
C35 C34 N1 Si1 -109.3(7) . . . . ?
C35 C34 N1 Si2 68.8(9) . . . . ?
C35 C36 C37 C38 6.7(13) . . . . ?
C36 C35 C40 C41 64.8(10) . . . . ?
C36 C35 C40 C42 -57.1(10) . . . . ?
C36 C37 C38 C39 -5.3(13) . . . . ?
C37 C38 C39 C34 -3.9(13) . . . . ?
C37 C38 C39 C43 166.8(8) . . . . ?
C38 C39 C43 C44 -87.4(9) . . . . ?
C38 C39 C43 C45 35.4(11) . . . . ?
C39 C34 C35 C36 -10.5(11) . . . . ?
C39 C34 C35 C40 168.2(8) . . . . ?
C39 C34 N1 Si1 70.4(9) . . . . ?
C39 C34 N1 Si2 -111.5(7) . . . . ?
C40 C35 C36 C37 -177.7(8) . . . . ?
C46 N5 Si2 Au2 40.7(8) . . . . ?
C46 N5 Si2 N1 -101.2(7) . . . . ?
C46 N5 Si2 N4 152.2(8) . . . . ?
C47 C46 N5 C50 -75.1(10) . . . . ?
C47 C46 N5 Si2 153.2(7) . . . . ?
C48 C46 N5 C50 166.4(8) . . . . ?
C48 C46 N5 Si2 34.6(10) . . . . ?
C49 C46 N5 C50 49.4(11) . . . . ?
C49 C46 N5 Si2 -82.4(9) . . . . ?
C50 C51 C52 C53 -179.8(10) . . . . ?
C50 C51 C56 C55 -179.8(9) . . . . ?
C50 N4 Si2 Au2 91.0(5) . . . . ?
C50 N4 Si2 N1 -120.1(5) . . . . ?
C50 N4 Si2 N5 -9.2(5) . . . . ?
C50 N5 Si2 Au2 -102.3(4) . . . . ?
C50 N5 Si2 N1 115.8(5) . . . . ?
C50 N5 Si2 N4 9.1(5) . . . . ?
C51 C50 N4 C57 5.4(14) . . . . ?
C51 C50 N4 Si2 -162.0(8) . . . . ?
C51 C50 N5 C46 15.9(13) . . . . ?
C51 C50 N5 Si2 162.2(8) . . . . ?
C51 C52 C53 C54 0.3(19) . . . . ?
C52 C51 C56 C55 1.9(16) . . . . ?
C52 C53 C54 C55 1(2) . . . . ?
C53 C54 C55 C56 0(2) . . . . ?
C54 C55 C56 C51 -1.1(17) . . . . ?
C56 C51 C52 C53 -1.5(17) . . . . ?
C57 N4 Si2 Au2 -75.2(8) . . . . ?
C57 N4 Si2 N1 73.8(9) . . . . ?
C57 N4 Si2 N5 -175.4(9) . . . . ?
C58 C57 N4 C50 138.0(9) . . . . ?
C58 C57 N4 Si2 -60.4(10) . . . . ?
C59 C57 N4 C50 20.3(12) . . . . ?
C59 C57 N4 Si2 -178.2(7) . . . . ?
C60 C57 N4 C50 -100.5(10) . . . . ?
C60 C57 N4 Si2 61.0(11) . . . . ?
N1 C34 C35 C36 169.2(7) . . . . ?
N1 C34 C35 C40 -12.1(12) . . . . ?
N1 C34 C39 C38 -167.7(7) . . . . ?
N1 C34 C39 C43 22.2(11) . . . . ?
N2 C23 C24 C25 -93.2(11) . . . . ?
N2 C23 C24 C29 88.4(11) . . . . ?
N2 C23 N3 C19 -153.0(7) . . . . ?
N2 C23 N3 Si1 -8.4(6) . . . . ?
N3 C23 C24 C25 86.5(10) . . . . ?
N3 C23 C24 C29 -92.0(11) . . . . ?
N3 C23 N2 C30 -178.7(7) . . . . ?
N3 C23 N2 Si1 8.5(6) . . . . ?
N4 C50 C51 C52 73.6(13) . . . . ?
N4 C50 C51 C56 -104.7(11) . . . . ?
N4 C50 N5 C46 -159.0(7) . . . . ?
N4 C50 N5 Si2 -12.6(6) . . . . ?
N5 C50 C51 C52 -100.1(12) . . . . ?
N5 C50 C51 C56 81.6(12) . . . . ?
N5 C50 N4 C57 -179.9(8) . . . . ?
N5 C50 N4 Si2 12.6(6) . . . . ?
Si1 N1 Si2 Au2 -172.4(2) . . . . ?
Si1 N1 Si2 N4 41.4(5) . . . . ?
Si1 N1 Si2 N5 -37.1(5) . . . . ?
Si2 N1 Si1 Au1 -13.6(5) . . . . ?
Si2 N1 Si1 N2 -159.3(4) . . . . ?
Si2 N1 Si1 N3 122.7(4) . . . . ?

loop_
_smtbx_masks_void_nr
_smtbx_masks_void_average_x
_smtbx_masks_void_average_y
_smtbx_masks_void_average_z
_smtbx_masks_void_volume
_smtbx_masks_void_count_electrons
_smtbx_masks_void_content
1 0.000 -0.630 -0.538 2587.0 635.4 '16 C6H6'
2 0.238 0.142 0.576 7.3 0.0 ?
3 0.238 0.858 0.076 7.3 0.0 ?
4 0.263 0.358 0.424 7.3 0.0 ?
5 0.263 0.642 0.924 7.3 0.0 ?
6 0.500 -0.588 -0.236 2587.0 635.4 '16 C6H6'
7 0.738 0.358 0.076 7.3 0.0 ?
8 0.738 0.642 0.576 7.3 0.0 ?
9 0.763 0.142 0.924 7.3 0.0 ?
10 0.763 0.858 0.424 7.3 0.0 ?
